data_7101953
loop_
_publ_author_name
'Salazar-Mendoza, Domingo'
'Baudron, St\'ephane A'
'Hosseini, Mir Wais'

_publ_section_title
;
 Beyond classical coordination: silver-pi interactions in metal
 dipyrrin complexes.
;
_journal_issue 22
_journal_name_full 'Chemical communications (Cambridge, England)'
_journal_page_first 2252
_journal_page_last 2254
_journal_paper_doi 10.1039/b704466f
_journal_year 2007
_chemical_formula_moiety 'C34 H18 N8 Zn'
_chemical_formula_sum 'C34 H18 N8 Zn'
_chemical_formula_weight 603.96
_chemical_name_systematic
;
?
;
_space_group_IT_number 15
_symmetry_cell_setting monoclinic
_symmetry_space_group_name_Hall '-C 2yc'
_symmetry_space_group_name_H-M 'C 1 2/c 1'
_atom_sites_solution_hydrogens geom
_atom_sites_solution_primary direct
_atom_sites_solution_secondary difmap
_audit_creation_method SHELXL-97
_cell_angle_alpha 90.00
_cell_angle_beta 111.097(2)
_cell_angle_gamma 90.00
_cell_formula_units_Z 4
_cell_length_a 21.2112(12)
_cell_length_b 8.9839(5)
_cell_length_c 15.8267(9)
_cell_measurement_reflns_used 2041
_cell_measurement_temperature 173(2)
_cell_measurement_theta_max 26.93
_cell_measurement_theta_min 2.49
_cell_volume 2813.8(3)
_computing_cell_refinement 'Bruker SMART'
_computing_data_collection 'Bruker SMART'
_computing_data_reduction 'Bruker SAINT'
_computing_molecular_graphics 'Bruker SHELXTL'
_computing_publication_material 'Bruker SHELXTL'
_computing_structure_refinement 'Bruker SHELXTL'
_computing_structure_solution 'Bruker SHELXTL'
_diffrn_ambient_temperature 173(2)
_diffrn_measured_fraction_theta_full 0.996
_diffrn_measured_fraction_theta_max 0.996
_diffrn_measurement_device_type 'CCD area detector'
_diffrn_measurement_method 'phi and omega scans'
_diffrn_radiation_monochromator graphite
_diffrn_radiation_source 'fine-focus sealed tube'
_diffrn_radiation_type MoK\a
_diffrn_radiation_wavelength 0.71073
_diffrn_reflns_av_R_equivalents 0.0428
_diffrn_reflns_av_sigmaI/netI 0.0571
_diffrn_reflns_limit_h_max 27
_diffrn_reflns_limit_h_min -21
_diffrn_reflns_limit_k_max 11
_diffrn_reflns_limit_k_min -11
_diffrn_reflns_limit_l_max 20
_diffrn_reflns_limit_l_min -18
_diffrn_reflns_number 8704
_diffrn_reflns_theta_full 27.49
_diffrn_reflns_theta_max 27.49
_diffrn_reflns_theta_min 2.06
_exptl_absorpt_coefficient_mu 0.913
_exptl_absorpt_correction_T_max 0.9224
_exptl_absorpt_correction_T_min 0.8386
_exptl_absorpt_correction_type multi-scan
_exptl_absorpt_process_details sadabs
_exptl_crystal_colour orange
_exptl_crystal_density_diffrn 1.426
_exptl_crystal_density_meas ?
_exptl_crystal_density_method .
_exptl_crystal_description rod
_exptl_crystal_F_000 1232
_exptl_crystal_size_max 0.20
_exptl_crystal_size_mid 0.10
_exptl_crystal_size_min 0.09
_refine_diff_density_max 0.545
_refine_diff_density_min -0.275
_refine_diff_density_rms 0.066
_refine_ls_extinction_method none
_refine_ls_goodness_of_fit_ref 1.026
_refine_ls_hydrogen_treatment riding
_refine_ls_matrix_type full
_refine_ls_number_parameters 195
_refine_ls_number_reflns 3215
_refine_ls_number_restraints 0
_refine_ls_restrained_S_all 1.026
_refine_ls_R_factor_all 0.0639
_refine_ls_R_factor_gt 0.0392
_refine_ls_shift/su_max 0.000
_refine_ls_shift/su_mean 0.000
_refine_ls_structure_factor_coef Fsqd
_refine_ls_weighting_details 'calc w=1/[\s^2^(Fo^2^)+(0.0452P)^2^+0.8545P] where P=(Fo^2^+2Fc^2^)/3'
_refine_ls_weighting_scheme calc
_refine_ls_wR_factor_gt 0.0888
_refine_ls_wR_factor_ref 0.0974
_reflns_number_gt 2386
_reflns_number_total 3215
_reflns_threshold_expression >2sigma(I)
_cod_data_source_file b704466f.txt
_cod_data_source_block e540b
_cod_depositor_comments
;
The following automatic conversions were performed:
'_symmetry_cell_setting' value 'Monoclinic' changed to 'monoclinic'
according to '/home/saulius/struct/CIF-dictionaries/cif_core.dic'
dictionary named 'cif_core.dic' version 2.4.1 from 2010-06-29.

Automatic conversion script
Id: cif_fix_enum 1527 2010-12-29 10:47:43Z saulius 
;
_cod_original_sg_symbol_H-M 'C2/c '
_cod_database_code 7101953

loop_
_symmetry_equiv_pos_as_xyz
'x, y, z'
'-x, y, -z+1/2'
'x+1/2, y+1/2, z'
'-x+1/2, y+1/2, -z+1/2'
'-x, -y, -z'
'x, -y, z-1/2'
'-x+1/2, -y+1/2, -z'
'x+1/2, -y+1/2, z-1/2'

loop_
_atom_site_label
_atom_site_type_symbol
_atom_site_fract_x
_atom_site_fract_y
_atom_site_fract_z
_atom_site_U_iso_or_equiv
_atom_site_adp_type
_atom_site_occupancy
_atom_site_symmetry_multiplicity
_atom_site_calc_flag
_atom_site_refinement_flags
C1 C 0.01255(11) -0.0863(3) 0.10958(15) 0.0288(5) Uani 1 1 d .
H1 H -0.0324 -0.1159 0.0907 0.035 Uiso 1 1 calc R
C2 C 0.05871(11) -0.1371(3) 0.07034(16) 0.0302(5) Uani 1 1 d .
H2 H 0.0500 -0.2042 0.0227 0.036 Uiso 1 1 calc R
C3 C 0.11855(11) -0.0683(3) 0.11608(15) 0.0273(5) Uani 1 1 d .
H3 H 0.1586 -0.0794 0.1052 0.033 Uiso 1 1 calc R
C4 C 0.10868(10) 0.0243(2) 0.18388(14) 0.0211(4) Uani 1 1 d .
C5 C 0.15557(10) 0.1128(2) 0.24755(14) 0.0195(4) Uani 1 1 d .
C6 C 0.14577(10) 0.2072(2) 0.31294(14) 0.0207(4) Uani 1 1 d .
C7 C 0.19459(11) 0.2929(3) 0.37960(14) 0.0267(5) Uani 1 1 d .
H7 H 0.2407 0.2955 0.3905 0.032 Uiso 1 1 calc R
C8 C 0.16158(12) 0.3719(3) 0.42545(15) 0.0297(5) Uani 1 1 d .
H8 H 0.1808 0.4377 0.4732 0.036 Uiso 1 1 calc R
C9 C 0.09316(12) 0.3336(3) 0.38579(15) 0.0281(5) Uani 1 1 d .
H9 H 0.0592 0.3720 0.4037 0.034 Uiso 1 1 calc R
C10 C 0.22653(10) 0.1099(2) 0.24754(14) 0.0221(4) Uani 1 1 d .
C11 C 0.27787(11) 0.0418(2) 0.31768(15) 0.0261(5) Uani 1 1 d .
H11 H 0.2685 -0.0031 0.3648 0.031 Uiso 1 1 calc R
C12 C 0.34389(11) 0.0405(3) 0.31759(16) 0.0286(5) Uani 1 1 d .
C13 C 0.35917(11) 0.1113(3) 0.25002(16) 0.0324(6) Uani 1 1 d .
H13 H 0.4033 0.1129 0.2512 0.039 Uiso 1 1 calc R
C14 C 0.30769(11) 0.1802(3) 0.18024(16) 0.0303(5) Uani 1 1 d .
C15 C 0.24105(11) 0.1765(3) 0.17736(15) 0.0257(5) Uani 1 1 d .
H15 H 0.2066 0.2185 0.1287 0.031 Uiso 1 1 calc R
C16 C 0.39565(12) -0.0393(3) 0.38892(18) 0.0382(6) Uani 1 1 d .
C17 C 0.32243(12) 0.2576(3) 0.10954(18) 0.0411(7) Uani 1 1 d .
N1 N 0.04110(8) 0.0087(2) 0.17664(12) 0.0241(4) Uani 1 1 d .
N2 N 0.08280(9) 0.2352(2) 0.31911(12) 0.0237(4) Uani 1 1 d .
N3 N 0.43513(12) -0.1068(3) 0.44364(19) 0.0583(7) Uani 1 1 d .
N4 N 0.33295(12) 0.3212(3) 0.05387(17) 0.0606(7) Uani 1 1 d .
Zn1 Zn 0.0000 0.12452(4) 0.2500 0.02608(13) Uani 1 2 d S

loop_
_atom_site_aniso_label
_atom_site_aniso_U_11
_atom_site_aniso_U_22
_atom_site_aniso_U_33
_atom_site_aniso_U_23
_atom_site_aniso_U_13
_atom_site_aniso_U_12
C1 0.0174(11) 0.0353(14) 0.0291(12) -0.0010(10) 0.0029(9) -0.0054(9)
C2 0.0256(12) 0.0337(13) 0.0281(12) -0.0075(10) 0.0056(9) 0.0013(10)
C3 0.0207(12) 0.0303(12) 0.0326(13) -0.0017(10) 0.0116(10) 0.0035(9)
C4 0.0144(10) 0.0254(11) 0.0237(11) 0.0036(9) 0.0071(8) 0.0027(9)
C5 0.0138(9) 0.0224(11) 0.0224(10) 0.0047(9) 0.0064(8) 0.0012(9)
C6 0.0142(10) 0.0264(11) 0.0212(11) 0.0042(9) 0.0059(8) -0.0009(9)
C7 0.0183(11) 0.0330(13) 0.0263(12) 0.0004(10) 0.0051(9) -0.0046(10)
C8 0.0313(13) 0.0340(13) 0.0227(12) -0.0054(10) 0.0083(10) -0.0051(11)
C9 0.0293(12) 0.0341(13) 0.0259(12) 0.0014(10) 0.0159(10) 0.0027(10)
C10 0.0144(10) 0.0244(11) 0.0280(12) -0.0059(9) 0.0082(9) -0.0016(9)
C11 0.0197(11) 0.0287(12) 0.0294(12) -0.0035(10) 0.0084(9) -0.0011(9)
C12 0.0146(10) 0.0327(13) 0.0344(13) -0.0081(10) 0.0039(9) 0.0004(9)
C13 0.0144(11) 0.0434(15) 0.0411(14) -0.0146(12) 0.0120(10) -0.0042(10)
C14 0.0220(12) 0.0396(14) 0.0333(13) -0.0108(11) 0.0147(10) -0.0086(10)
C15 0.0193(11) 0.0290(12) 0.0286(12) -0.0020(9) 0.0085(9) -0.0016(9)
C16 0.0186(12) 0.0425(16) 0.0488(16) -0.0077(13) 0.0065(11) 0.0015(11)
C17 0.0245(13) 0.0593(18) 0.0444(16) -0.0101(13) 0.0183(12) -0.0116(12)
N1 0.0134(9) 0.0332(10) 0.0250(10) 0.0005(8) 0.0062(7) -0.0003(8)
N2 0.0153(9) 0.0325(10) 0.0246(10) 0.0000(8) 0.0088(7) -0.0002(8)
N3 0.0281(13) 0.0615(17) 0.0694(18) 0.0048(14) -0.0017(12) 0.0084(12)
N4 0.0410(14) 0.097(2) 0.0504(15) 0.0036(15) 0.0249(12) -0.0193(15)
Zn1 0.01302(19) 0.0378(2) 0.0291(2) 0.000 0.00972(15) 0.000

loop_
_atom_type_symbol
_atom_type_description
_atom_type_scat_dispersion_real
_atom_type_scat_dispersion_imag
_atom_type_scat_source
C C 0.0030 0.0020 'International Tables Vol C Tables 4.2.6.8 and 6.1.1.4'
H H 0.0000 0.0000 'International Tables Vol C Tables 4.2.6.8 and 6.1.1.4'
N N 0.0060 0.0030 'International Tables Vol C Tables 4.2.6.8 and 6.1.1.4'
Zn Zn 0.2840 1.4300 'International Tables Vol C Tables 4.2.6.8 and 6.1.1.4'

loop_
_geom_angle_atom_site_label_1
_geom_angle_atom_site_label_2
_geom_angle_atom_site_label_3
_geom_angle
_geom_angle_site_symmetry_1
_geom_angle_site_symmetry_3
N1 C1 C2 111.8(2) . .
N1 C1 H1 124.1 . .
C2 C1 H1 124.1 . .
C3 C2 C1 106.3(2) . .
C3 C2 H2 126.8 . .
C1 C2 H2 126.8 . .
C2 C3 C4 107.60(19) . .
C2 C3 H3 126.2 . .
C4 C3 H3 126.2 . .
C5 C4 N1 124.21(18) . .
C5 C4 C3 128.24(19) . .
N1 C4 C3 107.54(18) . .
C4 C5 C6 128.51(19) . .
C4 C5 C10 116.52(18) . .
C6 C5 C10 114.97(18) . .
N2 C6 C5 123.86(19) . .
N2 C6 C7 108.18(18) . .
C5 C6 C7 127.92(19) . .
C8 C7 C6 107.51(19) . .
C8 C7 H7 126.2 . .
C6 C7 H7 126.2 . .
C7 C8 C9 106.2(2) . .
C7 C8 H8 126.9 . .
C9 C8 H8 126.9 . .
N2 C9 C8 111.5(2) . .
N2 C9 H9 124.2 . .
C8 C9 H9 124.2 . .
C11 C10 C15 119.58(19) . .
C11 C10 C5 120.32(19) . .
C15 C10 C5 120.10(19) . .
C10 C11 C12 120.0(2) . .
C10 C11 H11 120.0 . .
C12 C11 H11 120.0 . .
C13 C12 C11 120.7(2) . .
C13 C12 C16 120.6(2) . .
C11 C12 C16 118.7(2) . .
C12 C13 C14 119.0(2) . .
C12 C13 H13 120.5 . .
C14 C13 H13 120.5 . .
C13 C14 C15 120.8(2) . .
C13 C14 C17 120.2(2) . .
C15 C14 C17 119.0(2) . .
C10 C15 C14 119.7(2) . .
C10 C15 H15 120.1 . .
C14 C15 H15 120.1 . .
N3 C16 C12 177.4(3) . .
N4 C17 C14 178.3(3) . .
C1 N1 C4 106.76(18) . .
C1 N1 Zn1 129.56(15) . .
C4 N1 Zn1 123.52(14) . .
C9 N2 C6 106.60(18) . .
C9 N2 Zn1 129.34(15) . .
C6 N2 Zn1 123.61(14) . .
N2 Zn1 N2 119.42(11) . 2
N2 Zn1 N1 95.62(7) . .
N2 Zn1 N1 115.60(7) 2 .
N2 Zn1 N1 115.60(7) . 2
N2 Zn1 N1 95.62(7) 2 2
N1 Zn1 N1 116.60(11) . 2

loop_
_geom_bond_atom_site_label_1
_geom_bond_atom_site_label_2
_geom_bond_distance
_geom_bond_site_symmetry_2
C1 N1 1.326(3) .
C1 C2 1.411(3) .
C1 H1 0.9300 .
C2 C3 1.362(3) .
C2 H2 0.9300 .
C3 C4 1.431(3) .
C3 H3 0.9300 .
C4 C5 1.384(3) .
C4 N1 1.403(2) .
C5 C6 1.410(3) .
C5 C10 1.505(3) .
C6 N2 1.397(3) .
C6 C7 1.411(3) .
C7 C8 1.373(3) .
C7 H7 0.9300 .
C8 C9 1.401(3) .
C8 H8 0.9300 .
C9 N2 1.333(3) .
C9 H9 0.9300 .
C10 C11 1.387(3) .
C10 C15 1.390(3) .
C11 C12 1.401(3) .
C11 H11 0.9300 .
C12 C13 1.380(3) .
C12 C16 1.450(3) .
C13 C14 1.388(3) .
C13 H13 0.9300 .
C14 C15 1.398(3) .
C14 C17 1.444(3) .
C15 H15 0.9300 .
C16 N3 1.139(3) .
C17 N4 1.138(3) .
N1 Zn1 1.9797(17) .
N2 Zn1 1.9715(18) .
Zn1 N2 1.9715(18) 2
Zn1 N1 1.9797(17) 2
